data_1546892
loop_
_publ_author_name
'Zhu, Wen-Hua'
'Xiong, Xia'
'Gao, Chen'
'Li, Shan'
'Zhang, Yan'
'Wang, Juan'
'Zhang, Chi'
'Powell, Annie K.'
'Gao, Song'

_publ_section_title
;
 A family of one-dimensional lanthanide complexes bridged by two distinct
 carboxylate ligands with the Dy analogue displaying magnetic relaxation
 behaviour
;
_journal_issue 41
_journal_name_full 'Dalton Transactions'
_journal_page_first 14114
_journal_page_last 14121
_journal_paper_doi 10.1039/C7DT02736B
_journal_volume 46
_journal_year 2017
_chemical_formula_moiety '0.5(C40 H36 Gd2 N2 O18), H2 O'
_chemical_formula_sum 'C20 H20 Gd N O10'
_chemical_formula_weight 591.62
_chemical_name_common '[Gd(INNO)(Bza)2(H2O)2]H2O,12aug22d'
_space_group_crystal_system monoclinic
_space_group_IT_number 15
_space_group_name_Hall '-C 2yc'
_space_group_name_H-M_alt 'C 1 2/c 1'
_symmetry_space_group_name_Hall '-C 2yc'
_symmetry_space_group_name_H-M 'C 1 2/c 1'
_atom_sites_solution_hydrogens mixed
_atom_sites_solution_primary direct
_atom_sites_solution_secondary difmap
_audit_creation_date 2017-08-26
_audit_creation_method
;
Olex2 1.2
(compiled 2017.08.10 svn.r3458 for OlexSys, GUI svn.r5381)
;
_audit_update_record
;
2017-08-26 deposited with the CCDC.
2017-08-28 downloaded from the CCDC.
;
_cell_angle_alpha 90
_cell_angle_beta 92.861(5)
_cell_angle_gamma 90
_cell_formula_units_Z 4
_cell_length_a 16.2952(11)
_cell_length_b 14.3563(7)
_cell_length_c 9.5659(5)
_cell_measurement_reflns_used 5776
_cell_measurement_temperature 296(2)
_cell_measurement_theta_max 30.2585
_cell_measurement_theta_min 2.8320
_cell_volume 2235.0(2)
_computing_cell_refinement 'Bruker XSCANS'
_computing_data_collection 'Bruker XSCANS'
_computing_data_reduction 'Bruker XSCANS'
_computing_molecular_graphics 'Olex2 (Dolomanov et al., 2009)'
_computing_publication_material 'Olex2 (Dolomanov et al., 2009)'
_computing_structure_refinement 'ShelXL (Sheldrick, 2015)'
_computing_structure_solution 'ShelXS (Sheldrick, 2008)'
_diffrn_ambient_temperature 296
_diffrn_measured_fraction_theta_full 0.999
_diffrn_measured_fraction_theta_max 0.910
_diffrn_measurement_device_type 'multiwire proportional'
_diffrn_measurement_method 'phi and omega scans'
_diffrn_radiation_monochromator graphite
_diffrn_radiation_type MoK\a
_diffrn_radiation_wavelength 0.71073
_diffrn_reflns_av_R_equivalents 0.0283
_diffrn_reflns_av_unetI/netI 0.0279
_diffrn_reflns_Laue_measured_fraction_full 0.999
_diffrn_reflns_Laue_measured_fraction_max 0.910
_diffrn_reflns_limit_h_max 22
_diffrn_reflns_limit_h_min -17
_diffrn_reflns_limit_k_max 20
_diffrn_reflns_limit_k_min -18
_diffrn_reflns_limit_l_max 12
_diffrn_reflns_limit_l_min -12
_diffrn_reflns_number 10951
_diffrn_reflns_point_group_measured_fraction_full 0.999
_diffrn_reflns_point_group_measured_fraction_max 0.910
_diffrn_reflns_theta_full 25.242
_diffrn_reflns_theta_max 30.326
_diffrn_reflns_theta_min 2.838
_diffrn_source 'fine-focus sealed tube'
_exptl_absorpt_coefficient_mu 3.022
_exptl_absorpt_correction_T_max 1.00000
_exptl_absorpt_correction_T_min 0.74892
_exptl_absorpt_correction_type multi-scan
_exptl_absorpt_process_details
;
CrysAlisPro, Agilent Technologies,
Version 1.171.36.20 (release 27-06-2012 CrysAlis171 .NET)
(compiled Jul 11 2012,15:38:31)
Empirical absorption correction using spherical harmonics,
 implemented in SCALE3 ABSPACK scaling algorithm.
;
_exptl_crystal_colour colorless
_exptl_crystal_density_diffrn 1.758
_exptl_crystal_description block
_exptl_crystal_F_000 1164
_exptl_crystal_size_max 0.2
_exptl_crystal_size_mid 0.15
_exptl_crystal_size_min 0.12
_refine_diff_density_max 1.498
_refine_diff_density_min -1.280
_refine_diff_density_rms 0.101
_refine_ls_extinction_method none
_refine_ls_goodness_of_fit_ref 1.067
_refine_ls_hydrogen_treatment mixed
_refine_ls_matrix_type full
_refine_ls_number_parameters 191
_refine_ls_number_reflns 3058
_refine_ls_number_restraints 4
_refine_ls_restrained_S_all 1.066
_refine_ls_R_factor_all 0.0270
_refine_ls_R_factor_gt 0.0233
_refine_ls_shift/su_max 0.001
_refine_ls_shift/su_mean 0.000
_refine_ls_structure_factor_coef Fsqd
_refine_ls_weighting_details 'w=1/[\s^2^(Fo^2^)+(0.0170P)^2^+6.1000P] where P=(Fo^2^+2Fc^2^)/3'
_refine_ls_weighting_scheme calc
_refine_ls_wR_factor_gt 0.0503
_refine_ls_wR_factor_ref 0.0525
_reflns_Friedel_coverage 0.000
_reflns_number_gt 2832
_reflns_number_total 3058
_reflns_threshold_expression 'I > 2\s(I)'
_cod_data_source_file c7dt02736b3.cif
_cod_data_source_block Gd(3)
_cod_database_code 1546892
_shelxl_version_number 2014/6
_shelx_space_group_comment
;
The symmetry employed for this shelxl refinement is uniquely defined
by the following loop, which should always be used as a source of
symmetry information in preference to the above space-group names.
They are only intended as comments.
;
_shelx_estimated_absorpt_t_max 0.713
_shelx_estimated_absorpt_t_min 0.583
_olex2_refinement_description
;
1. Fixed Uiso
 At 1.2 times of:
  All C(H) groups
 At 1.5 times of:
  All O(H,H) groups
2. Shared sites
{N1, C12}
{O3, H1}
3. Restrained distances
 O5-H5A = O5-H5B
 0.96 with sigma of 0.02
 H5A-H5B
 1.52 with sigma of 0.02
 H5B-H1_$2
 2 with sigma of 0.02
4. Uiso/Uaniso restraints and constraints
Uanis(N1) = Uanis(C12)
Uanis(O3) = Uanis(H1)
5. Others
 Fixed Sof: N1(0.5) O3(0.5) H1(0.5) C12(0.5) O6(0.5) H6A(0.5) H6B(0.5)
6.a Free rotating group:
 O6(H6A,H6B)
6.b Aromatic/amide H refined with riding coordinates:
 C11(H11)
;
_olex2_submission_special_instructions 'No special instructions were received'

loop_
_space_group_symop_operation_xyz
'x, y, z'
'-x, y, -z+1/2'
'x+1/2, y+1/2, z'
'-x+1/2, y+1/2, -z+1/2'
'-x, -y, -z'
'x, -y, z-1/2'
'-x+1/2, -y+1/2, -z'
'x+1/2, -y+1/2, z-1/2'

loop_
_atom_site_label
_atom_site_type_symbol
_atom_site_fract_x
_atom_site_fract_y
_atom_site_fract_z
_atom_site_U_iso_or_equiv
_atom_site_adp_type
_atom_site_occupancy
_atom_site_site_symmetry_order
_atom_site_calc_flag
_atom_site_refinement_flags_posn
_atom_site_refinement_flags_adp
_atom_site_refinement_flags_occupancy
Gd1 Gd 0.5000 0.01828(2) 0.7500 0.01838(5) Uani 1 2 d S T P
O1 O 0.58779(12) -0.02756(14) 0.5797(2) 0.0314(4) Uani 1 1 d . . .
N1 N 0.86458(17) -0.1707(2) 0.6590(3) 0.0392(6) Uani 0.5 1 d . . .
O3 O 0.9366(2) -0.1989(3) 0.7104(4) 0.0385(9) Uani 0.5 1 d . . .
H1 H 0.9366(2) -0.1989(3) 0.7104(4) 0.0385(9) Uani 0.5 1 d D . .
C12 C 0.86458(17) -0.1707(2) 0.6590(3) 0.0392(6) Uani 0.5 1 d . . .
C1 C 0.63816(14) -0.05723(17) 0.4967(2) 0.0212(4) Uani 1 1 d . . .
C2 C 0.71835(15) -0.09617(17) 0.5542(3) 0.0234(5) Uani 1 1 d . . .
C3 C 0.77716(18) -0.1244(2) 0.4658(3) 0.0360(6) Uani 1 1 d . . .
C4 C 0.8504(2) -0.1617(3) 0.5192(4) 0.0430(8) Uani 1 1 d . . .
C5 C 0.8070(2) -0.1441(3) 0.7474(3) 0.0524(10) Uani 1 1 d . . .
C6 C 0.7333(2) -0.1065(3) 0.6966(3) 0.0416(8) Uani 1 1 d . . .
O2 O 0.62585(12) -0.05694(15) 0.36665(18) 0.0316(4) Uani 1 1 d . . .
O4 O 0.54734(12) -0.13664(12) 0.83630(17) 0.0272(4) Uani 1 1 d . . .
O5 O 0.46424(14) 0.15613(13) 0.88061(18) 0.0341(5) Uani 1 1 d D . .
C7 C 0.5000 -0.1804(2) 0.7500 0.0244(7) Uani 1 2 d S T P
C8 C 0.5000 -0.2840(2) 0.7500 0.0299(8) Uani 1 2 d S T P
C9 C 0.5581(2) -0.3318(2) 0.8314(4) 0.0440(8) Uani 1 1 d . . .
C10 C 0.5583(3) -0.4288(3) 0.8302(5) 0.0680(13) Uani 1 1 d . . .
C11 C 0.5000 -0.4758(3) 0.7500 0.078(2) Uani 1 2 d S T P
H11 H 0.5000 -0.5406 0.7500 0.094 Uiso 1 2 calc RS T P
O6 O 0.2764(9) 0.1548(11) 0.937(2) 0.206(6) Uani 0.5 1 d . . .
H6A H 0.2576 0.2044 0.8987 0.308 Uiso 0.5 1 d G . .
H6B H 0.3249 0.1503 0.9087 0.308 Uiso 0.5 1 d G . .
H6 H 0.695(2) -0.088(3) 0.758(4) 0.049(10) Uiso 1 1 d . . .
H5A H 0.451(3) 0.150(3) 0.975(2) 0.078(14) Uiso 1 1 d D . .
H3 H 0.768(2) -0.116(3) 0.368(4) 0.054(11) Uiso 1 1 d . . .
H5 H 0.815(3) -0.152(3) 0.850(5) 0.080(14) Uiso 1 1 d . . .
H9 H 0.598(2) -0.299(2) 0.883(4) 0.045(10) Uiso 1 1 d . . .
H4 H 0.892(2) -0.181(3) 0.462(4) 0.055(11) Uiso 1 1 d . . .
H10 H 0.605(3) -0.459(3) 0.884(5) 0.078(14) Uiso 1 1 d . . .
H5B H 0.476(3) 0.2200(18) 0.868(4) 0.18(3) Uiso 1 1 d D . .

loop_
_atom_site_aniso_label
_atom_site_aniso_U_11
_atom_site_aniso_U_22
_atom_site_aniso_U_33
_atom_site_aniso_U_23
_atom_site_aniso_U_13
_atom_site_aniso_U_12
Gd1 0.02015(9) 0.01997(9) 0.01507(8) 0.000 0.00148(6) 0.000
O1 0.0249(10) 0.0425(11) 0.0274(9) 0.0015(8) 0.0067(8) 0.0085(8)
N1 0.0291(14) 0.0443(16) 0.0435(16) 0.0049(12) -0.0050(12) 0.0110(12)
O3 0.031(2) 0.037(2) 0.047(2) 0.0029(17) -0.0043(18) 0.0140(16)
H1 0.031(2) 0.037(2) 0.047(2) 0.0029(17) -0.0043(18) 0.0140(16)
C12 0.0291(14) 0.0443(16) 0.0435(16) 0.0049(12) -0.0050(12) 0.0110(12)
C1 0.0181(11) 0.0229(11) 0.0228(11) 0.0006(9) 0.0020(9) -0.0005(9)
C2 0.0215(12) 0.0261(12) 0.0228(11) 0.0000(9) 0.0011(9) 0.0025(9)
C3 0.0287(15) 0.0518(18) 0.0278(14) 0.0000(12) 0.0041(11) 0.0114(13)
C4 0.0274(15) 0.057(2) 0.0452(18) -0.0006(15) 0.0069(13) 0.0168(14)
C5 0.045(2) 0.083(3) 0.0287(16) 0.0050(16) -0.0060(14) 0.0258(18)
C6 0.0358(17) 0.064(2) 0.0247(14) 0.0004(13) 0.0011(12) 0.0208(15)
O2 0.0289(10) 0.0464(11) 0.0190(8) 0.0023(8) -0.0028(7) 0.0066(9)
O4 0.0365(11) 0.0256(9) 0.0191(8) 0.0004(7) -0.0016(8) 0.0007(7)
O5 0.0594(14) 0.0263(10) 0.0170(8) -0.0008(7) 0.0058(9) 0.0061(9)
C7 0.0303(19) 0.0257(17) 0.0180(15) 0.000 0.0085(14) 0.000
C8 0.040(2) 0.0209(17) 0.0299(18) 0.000 0.0099(16) 0.000
C9 0.054(2) 0.0267(14) 0.0507(19) 0.0034(13) -0.0044(16) 0.0049(14)
C10 0.077(3) 0.0301(18) 0.095(3) 0.0064(19) -0.017(3) 0.0095(17)
C11 0.094(5) 0.022(2) 0.117(6) 0.000 -0.016(4) 0.000
O6 0.153(12) 0.171(13) 0.301(18) 0.070(12) 0.089(13) 0.056(10)

loop_
_atom_type_symbol
_atom_type_description
_atom_type_scat_dispersion_real
_atom_type_scat_dispersion_imag
_atom_type_scat_source
C C 0.0033 0.0016 'International Tables Vol C Tables 4.2.6.8 and 6.1.1.4'
H H 0.0000 0.0000 'International Tables Vol C Tables 4.2.6.8 and 6.1.1.4'
N N 0.0061 0.0033 'International Tables Vol C Tables 4.2.6.8 and 6.1.1.4'
O O 0.0106 0.0060 'International Tables Vol C Tables 4.2.6.8 and 6.1.1.4'
Gd Gd -0.1653 3.9035 'International Tables Vol C Tables 4.2.6.8 and 6.1.1.4'

loop_
_geom_angle_atom_site_label_1
_geom_angle_atom_site_label_2
_geom_angle_atom_site_label_3
_geom_angle
_geom_angle_site_symmetry_1
_geom_angle_site_symmetry_3
O1 Gd1 O1 146.99(10) 2_656 .
O1 Gd1 O2 81.16(7) . 6_556
O1 Gd1 O2 106.73(7) . 5_656
O1 Gd1 O2 106.73(7) 2_656 6_556
O1 Gd1 O2 81.15(7) 2_656 5_656
O1 Gd1 O4 72.79(7) 2_656 .
O1 Gd1 O4 72.79(7) . 2_656
O1 Gd1 O4 77.69(6) 2_656 2_656
O1 Gd1 O4 77.69(6) . .
O1 Gd1 O5 72.36(7) 2_656 .
O1 Gd1 O5 140.02(7) 2_656 2_656
O1 Gd1 O5 140.02(7) . .
O1 Gd1 O5 72.36(7) . 2_656
O1 Gd1 C7 73.49(5) . .
O1 Gd1 C7 73.50(5) 2_656 .
O2 Gd1 O2 152.70(10) 6_556 5_656
O2 Gd1 O4 128.21(7) 6_556 2_656
O2 Gd1 O4 78.72(7) 6_556 .
O2 Gd1 O4 128.21(7) 5_656 .
O2 Gd1 O4 78.72(7) 5_656 2_656
O2 Gd1 O5 79.97(7) 6_556 2_656
O2 Gd1 O5 77.84(7) 5_656 2_656
O2 Gd1 O5 79.97(7) 5_656 .
O2 Gd1 O5 77.84(7) 6_556 .
O2 Gd1 C7 103.65(5) 6_556 .
O2 Gd1 C7 103.65(5) 5_656 .
O4 Gd1 O4 52.69(8) . 2_656
O4 Gd1 C7 26.34(4) 2_656 .
O4 Gd1 C7 26.34(4) . .
O5 Gd1 O4 129.65(6) . .
O5 Gd1 O4 145.42(7) . 2_656
O5 Gd1 O4 129.65(6) 2_656 2_656
O5 Gd1 O4 145.42(7) 2_656 .
O5 Gd1 O5 70.74(9) 2_656 .
O5 Gd1 C7 144.63(5) 2_656 .
O5 Gd1 C7 144.63(5) . .
C1 O1 Gd1 174.50(17) . .
O3 N1 H1 0.0 . .
O3 N1 C4 120.4(3) . .
O3 N1 C5 119.2(3) . .
C4 N1 H1 120.4(3) . .
C5 N1 H1 119.2(3) . .
C5 N1 C4 120.2(3) . .
N1 O3 H1 0.0(3) . .
O1 C1 C2 119.0(2) . .
O1 C1 O2 123.7(2) . .
O2 C1 C2 117.3(2) . .
C3 C2 C1 120.5(2) . .
C3 C2 C6 118.9(2) . .
C6 C2 C1 120.6(2) . .
C2 C3 C4 120.2(3) . .
C2 C3 H3 119(2) . .
C4 C3 H3 121(2) . .
N1 C4 C3 120.3(3) . .
N1 C4 H4 117(2) . .
C3 C4 H4 122(2) . .
N1 C5 C6 120.6(3) . .
N1 C5 H5 122(3) . .
C6 C5 H5 117(3) . .
C2 C6 C5 119.7(3) . .
C2 C6 H6 121(2) . .
C5 C6 H6 120(2) . .
C1 O2 Gd1 124.45(16) . 5_656
C7 O4 Gd1 93.35(17) . .
Gd1 O5 H5A 119(2) . .
Gd1 O5 H5B 132(3) . .
H5A O5 H5B 106(3) . .
O4 C7 Gd1 60.31(16) 2_656 .
O4 C7 Gd1 60.31(16) . .
O4 C7 O4 120.6(3) . 2_656
O4 C7 C8 119.69(16) 2_656 .
O4 C7 C8 119.69(16) . .
C8 C7 Gd1 180.0 . .
C9 C8 C7 119.84(19) . .
C9 C8 C7 119.83(19) 2_656 .
C9 C8 C9 120.3(4) 2_656 .
C8 C9 C10 119.7(3) . .
C8 C9 H9 119(2) . .
C10 C9 H9 121(2) . .
C9 C10 H10 116(3) . .
C11 C10 C9 119.7(4) . .
C11 C10 H10 124(3) . .
C10 C11 C10 120.9(5) . 2_656
C10 C11 H11 119.6 2_656 .
C10 C11 H11 119.6 . .
H6A O6 H6B 104.5 . .

loop_
_geom_bond_atom_site_label_1
_geom_bond_atom_site_label_2
_geom_bond_distance
_geom_bond_site_symmetry_2
Gd1 O1 2.3167(19) 2_656
Gd1 O1 2.3167(19) .
Gd1 O2 2.3518(18) 6_556
Gd1 O2 2.3518(18) 5_656
Gd1 O4 2.4820(17) 2_656
Gd1 O4 2.4820(17) .
Gd1 O5 2.4269(19) .
Gd1 O5 2.4268(19) 2_656
Gd1 C7 2.852(4) .
O1 C1 1.245(3) .
N1 O3 1.314(4) .
N1 C4 1.352(4) .
N1 C5 1.349(5) .
C1 C2 1.500(3) .
C1 O2 1.251(3) .
C2 C3 1.371(4) .
C2 C6 1.380(4) .
C3 C4 1.383(4) .
C3 H3 0.95(4) .
C4 H4 0.94(4) .
C5 C6 1.384(4) .
C5 H5 0.99(4) .
C6 H6 0.92(4) .
O2 Gd1 2.3517(18) 5_656
O4 C7 1.268(2) .
O5 H5A 0.944(18) .
O5 H5B 0.947(19) .
C7 O4 1.268(2) 2_656
C7 C8 1.488(5) .
C8 C9 1.377(4) 2_656
C8 C9 1.377(4) .
C9 C10 1.393(5) .
C9 H9 0.93(4) .
C10 C11 1.369(5) .
C10 H10 0.99(5) .
C11 C10 1.369(5) 2_656
C11 H11 0.9300 .
O6 H6A 0.8500 .
O6 H6B 0.8496 .

loop_
_geom_hbond_atom_site_label_D
_geom_hbond_atom_site_label_H
_geom_hbond_atom_site_label_A
_geom_hbond_distance_DH
_geom_hbond_distance_HA
_geom_hbond_distance_DA
_geom_hbond_angle_DHA
_geom_hbond_site_symmetry_A
O6 H6A O6 0.85 2.64 3.13(4) 118.0 7_557
O6 H6B O5 0.85 2.30 3.134(14) 166.7 .
O5 H5A O4 0.944(18) 1.81(2) 2.738(2) 167(4) 5_657
O5 H5B O3 0.947(19) 1.987(19) 2.667(4) 127(2) 3_455
O5 H5B O3 0.947(19) 2.01(4) 2.800(4) 140(5) 4_656

loop_
_geom_torsion_atom_site_label_1
_geom_torsion_atom_site_label_2
_geom_torsion_atom_site_label_3
_geom_torsion_atom_site_label_4
_geom_torsion
_geom_torsion_site_symmetry_1
_geom_torsion_site_symmetry_4
Gd1 O4 C7 O4 0.001(1) . 2_656
Gd1 O4 C7 C8 180.000(0) . .
O1 C1 C2 C3 -176.2(3) . .
O1 C1 C2 C6 5.6(4) . .
O1 C1 O2 Gd1 -7.9(4) . 5_656
N1 C5 C6 C2 0.1(6) . .
O3 N1 C4 C3 -174.3(4) . .
O3 N1 C5 C6 174.3(4) . .
C1 C2 C3 C4 -178.9(3) . .
C1 C2 C6 C5 178.8(3) . .
C2 C1 O2 Gd1 171.80(16) . 5_656
C2 C3 C4 N1 0.0(5) . .
C3 C2 C6 C5 0.5(5) . .
C4 N1 C5 C6 -0.7(6) . .
C5 N1 C4 C3 0.6(6) . .
C6 C2 C3 C4 -0.6(5) . .
O2 C1 C2 C3 4.1(4) . .
O2 C1 C2 C6 -174.2(3) . .
O4 C7 C8 C9 172.1(2) 2_656 .
O4 C7 C8 C9 -7.9(2) . .
O4 C7 C8 C9 -7.9(2) 2_656 2_656
O4 C7 C8 C9 172.1(2) . 2_656
C7 C8 C9 C10 -179.5(3) . .
C8 C9 C10 C11 -1.1(6) . .
C9 C8 C9 C10 0.5(3) 2_656 .
C9 C10 C11 C10 0.5(3) . 2_656
